data_7057405
loop_
_publ_author_name
'Chu, Xiao-Ya'
'Wang, Wen-Min'
'Nie, Yao-Yao'
'Cui, Jian-Zhong'
'Gao, Hong-Ling'

_publ_section_title
;
 Regulating the luminescent and magnetic properties of rare-earth
 complexes with \b-diketonate coligands
;
_journal_issue 14
_journal_name_full 'New Journal of Chemistry'
_journal_page_first 11417
_journal_paper_doi 10.1039/C8NJ01355A
_journal_volume 42
_journal_year 2018
_chemical_formula_moiety 'C52 H48 Gd2 N6 O12, 2(C H4 O)'
_chemical_formula_sum 'C54 H56 Gd2 N6 O14'
_chemical_formula_weight 1327.54
_space_group_crystal_system monoclinic
_space_group_IT_number 14
_space_group_name_Hall '-P 2yn'
_space_group_name_H-M_alt 'P 1 21/n 1'
_symmetry_space_group_name_Hall '-P 2yn'
_symmetry_space_group_name_H-M 'P 1 21/n 1'
_atom_sites_solution_hydrogens mixed
_atom_sites_solution_primary direct
_audit_creation_date 2018-04-24
_audit_creation_method
;
Olex2 1.2
(compiled 2018.04.18 svn.r3501 for OlexSys, GUI svn.r5488)
;
_audit_update_record
;
2018-04-30 deposited with the CCDC.
2018-05-08 downloaded from the CCDC.
;
_cell_angle_alpha 90
_cell_angle_beta 91.829(5)
_cell_angle_gamma 90
_cell_formula_units_Z 2
_cell_length_a 13.258(3)
_cell_length_b 9.035(2)
_cell_length_c 22.250(6)
_cell_measurement_reflns_used 8081
_cell_measurement_temperature 113(2)
_cell_measurement_theta_max 27.5
_cell_measurement_theta_min 3.1
_cell_volume 2663.9(11)
_computing_cell_refinement 'CrystalClear-SM Expert 2.1 b42'
_computing_data_collection 'CrystalClear-SM Expert 2.1 b42 (Rigaku, 2015)'
_computing_data_reduction 'CrystalClear-SM Expert 2.1 b42'
_computing_molecular_graphics 'Olex2 (Dolomanov et al., 2009)'
_computing_publication_material 'Olex2 (Dolomanov et al., 2009)'
_computing_structure_refinement 'ShelXL (Sheldrick, 2015)'
_computing_structure_solution 'ShelXS (Sheldrick, 2008)'
_diffrn_ambient_temperature 113.15
_diffrn_detector_area_resol_mean 5.814
_diffrn_measured_fraction_theta_full 0.995
_diffrn_measured_fraction_theta_max 0.995
_diffrn_measurement_device_type 'Bruker P4'
_diffrn_measurement_method '\w scans'
_diffrn_radiation_monochromator graphite
_diffrn_radiation_type MoK\a
_diffrn_radiation_wavelength 0.71073
_diffrn_reflns_av_R_equivalents 0.0251
_diffrn_reflns_av_unetI/netI 0.0167
_diffrn_reflns_Laue_measured_fraction_full 0.995
_diffrn_reflns_Laue_measured_fraction_max 0.995
_diffrn_reflns_limit_h_max 15
_diffrn_reflns_limit_h_min -15
_diffrn_reflns_limit_k_max 10
_diffrn_reflns_limit_k_min -10
_diffrn_reflns_limit_l_max 26
_diffrn_reflns_limit_l_min -21
_diffrn_reflns_number 22221
_diffrn_reflns_point_group_measured_fraction_full 0.995
_diffrn_reflns_point_group_measured_fraction_max 0.995
_diffrn_reflns_theta_full 25.016
_diffrn_reflns_theta_max 25.016
_diffrn_reflns_theta_min 3.074
_diffrn_standards_decay_% 0
_diffrn_standards_interval_count 0
_diffrn_standards_interval_time 0
_diffrn_standards_number 0
_exptl_absorpt_coefficient_mu 2.540
_exptl_absorpt_correction_T_max 0.7853
_exptl_absorpt_correction_T_min 0.7503
_exptl_absorpt_correction_type multi-scan
_exptl_absorpt_process_details 'REQAB (Rigaku, 1998)'
_exptl_crystal_colour yellow
_exptl_crystal_colour_primary yellow
_exptl_crystal_density_diffrn 1.655
_exptl_crystal_density_method 'not measured'
_exptl_crystal_description block
_exptl_crystal_F_000 1324
_exptl_crystal_size_max 0.12
_exptl_crystal_size_mid 0.12
_exptl_crystal_size_min 0.1
_refine_diff_density_max 1.787
_refine_diff_density_min -2.084
_refine_diff_density_rms 0.108
_refine_ls_extinction_method none
_refine_ls_goodness_of_fit_ref 1.054
_refine_ls_hydrogen_treatment mixed
_refine_ls_matrix_type full
_refine_ls_number_parameters 350
_refine_ls_number_reflns 4673
_refine_ls_number_restraints 43
_refine_ls_restrained_S_all 1.089
_refine_ls_R_factor_all 0.0483
_refine_ls_R_factor_gt 0.0429
_refine_ls_shift/su_max 0.001
_refine_ls_shift/su_mean 0.000
_refine_ls_structure_factor_coef Fsqd
_refine_ls_weighting_details 'w=1/[\s^2^(Fo^2^)+(0.0571P)^2^+11.3468P] where P=(Fo^2^+2Fc^2^)/3'
_refine_ls_weighting_scheme calc
_refine_ls_wR_factor_gt 0.1126
_refine_ls_wR_factor_ref 0.1175
_reflns_Friedel_coverage 0.000
_reflns_number_gt 4121
_reflns_number_total 4673
_reflns_threshold_expression 'I > 2\s(I)'
_cod_data_source_file c8nj01355a2.cif
_cod_data_source_block 4
_cod_depositor_comments 'Adding full bibliography for 7057395--7057405.cif.'
_cod_original_cell_volume 2663.8(12)
_cod_database_code 7057405
_shelx_shelxl_version_number 2017/1
_shelx_space_group_comment
;
The symmetry employed for this shelxl refinement is uniquely defined
by the following loop, which should always be used as a source of
symmetry information in preference to the above space-group names.
They are only intended as comments.
;
_shelx_estimated_absorpt_t_max 0.785
_shelx_estimated_absorpt_t_min 0.750
_olex2_refinement_description
;
1. Fixed Uiso
 At 1.2 times of:
  All C(H) groups, H6 of O6
 At 1.5 times of:
  All C(H,H,H) groups, H3 of O3, H7A of O7
2. Restrained distances
 O3-H3
 0.85 with sigma of 0.01
3. Uiso/Uaniso restraints and constraints
Uanis(C1) \\sim Ueq, Uanis(C2) \\sim Ueq, Uanis(C3) \\sim Ueq, Uanis(C4) \\sim
Ueq, Uanis(C5) \\sim Ueq, Uanis(C6) \\sim Ueq, Uanis(C7) \\sim Ueq: with sigma
of 0.01 and sigma for terminal atoms of 0.02
4.a Aromatic/amide H refined with riding coordinates:
 O6(H6), C2(H2), C3(H3A), C4(H4), C5(H5), C7(H7), C11(H11), C12(H12), C13(H13),
  C14(H14), C15(H15), C18(H18), C21(H21), C22(H22), C23(H23), C24(H24), C25(H25)
4.b Idealised Me refined as rotating group:
 C10(H10A,H10B,H10C), C26(H26A,H26B,H26C), C27(H27A,H27B,H27C)
4.c Idealised tetrahedral OH refined as rotating group:
 O7(H7A)
;
_olex2_submission_special_instructions 'No special instructions were received'

loop_
_space_group_symop_operation_xyz
'x, y, z'
'-x+1/2, y+1/2, -z+1/2'
'-x, -y, -z'
'x-1/2, -y-1/2, z-1/2'

loop_
_atom_site_label
_atom_site_type_symbol
_atom_site_fract_x
_atom_site_fract_y
_atom_site_fract_z
_atom_site_U_iso_or_equiv
_atom_site_adp_type
_atom_site_occupancy
_atom_site_site_symmetry_order
_atom_site_calc_flag
_atom_site_refinement_flags_posn
_atom_site_refinement_flags_adp
Gd1 Gd 0.62065(2) 0.88886(3) 0.03109(2) 0.04639(13) Uani 1 1 d . .
O1 O 0.7321(5) 0.6999(6) 0.0257(2) 0.0887(19) Uani 1 1 d . .
O2 O 0.4420(3) 0.8829(4) 0.00713(16) 0.0462(9) Uani 1 1 d . .
O3 O 0.1426(5) 0.9420(9) 0.0165(3) 0.099(2) Uani 1 1 d D .
H3 H 0.130(10) 0.931(15) -0.0210(13) 0.149 Uiso 1 1 d DR .
O4 O 0.5392(3) 0.9619(4) 0.11831(15) 0.0431(9) Uani 1 1 d . .
O5 O 0.7424(3) 0.9365(5) 0.10590(18) 0.0544(10) Uani 1 1 d . .
O6 O 0.6056(4) 0.8430(5) -0.07685(18) 0.0587(12) Uani 1 1 d . .
H6 H 0.547859 0.887798 -0.095529 0.070 Uiso 1 1 calc R .
N1 N 0.5269(6) 0.6548(6) 0.0560(2) 0.071(2) Uani 1 1 d . .
N2 N 0.4215(6) 0.6556(6) 0.0539(2) 0.0689(17) Uani 1 1 d . .
N3 N 0.2466(5) 0.9245(7) 0.0139(2) 0.0630(15) Uani 1 1 d . .
C1 C 0.7400(7) 0.5753(10) 0.0669(4) 0.083(3) Uani 1 1 d . U
C2 C 0.8419(9) 0.5500(12) 0.0872(5) 0.110(3) Uani 1 1 d . U
H2 H 0.896129 0.614097 0.078097 0.132 Uiso 1 1 calc R .
C3 C 0.8546(9) 0.4135(13) 0.1240(5) 0.106(3) Uani 1 1 d . U
H3A H 0.920495 0.381171 0.135726 0.127 Uiso 1 1 calc R .
C4 C 0.7741(10) 0.3352(13) 0.1409(5) 0.111(3) Uani 1 1 d . U
H4 H 0.783490 0.255671 0.168448 0.134 Uiso 1 1 calc R .
C5 C 0.6825(9) 0.3663(10) 0.1201(4) 0.097(3) Uani 1 1 d . U
H5 H 0.629228 0.300781 0.129540 0.116 Uiso 1 1 calc R .
C6 C 0.6589(8) 0.4934(9) 0.0842(4) 0.079(2) Uani 1 1 d . U
C7 C 0.5625(7) 0.5268(8) 0.0722(3) 0.076(2) Uani 1 1 d . U
H7 H 0.514988 0.448853 0.075894 0.091 Uiso 1 1 calc R .
C8 C 0.3867(6) 0.7766(6) 0.0301(2) 0.0557(17) Uani 1 1 d . .
C9 C 0.2766(6) 0.7959(8) 0.0297(3) 0.0638(19) Uani 1 1 d . .
C10 C 0.2086(8) 0.6740(10) 0.0482(4) 0.100(3) Uani 1 1 d . .
H10A H 0.172018 0.634681 0.012778 0.150 Uiso 1 1 calc GR .
H10B H 0.160343 0.712223 0.076848 0.150 Uiso 1 1 calc GR .
H10C H 0.248881 0.594965 0.067321 0.150 Uiso 1 1 calc GR .
C11 C 0.3915(5) 0.9089(7) 0.2046(3) 0.0515(14) Uani 1 1 d . .
H11 H 0.385310 0.846933 0.170196 0.062 Uiso 1 1 calc R .
C12 C 0.3123(5) 0.9203(8) 0.2436(4) 0.0660(19) Uani 1 1 d . .
H12 H 0.252753 0.863693 0.236474 0.079 Uiso 1 1 calc R .
C13 C 0.3196(5) 1.0134(10) 0.2928(3) 0.072(2) Uani 1 1 d . .
H13 H 0.265351 1.019673 0.319558 0.086 Uiso 1 1 calc R .
C14 C 0.4059(6) 1.0980(11) 0.3031(3) 0.077(2) Uani 1 1 d . .
H14 H 0.409938 1.164313 0.336264 0.092 Uiso 1 1 calc R .
C15 C 0.4860(5) 1.0853(9) 0.2651(3) 0.0637(19) Uani 1 1 d . .
H15 H 0.545226 1.142705 0.272414 0.076 Uiso 1 1 calc R .
C16 C 0.4805(4) 0.9888(7) 0.2161(2) 0.0450(13) Uani 1 1 d . .
C17 C 0.5647(4) 0.9722(6) 0.1748(2) 0.0405(12) Uani 1 1 d . .
C18 C 0.6632(4) 0.9683(7) 0.1976(2) 0.0477(14) Uani 1 1 d . .
H18 H 0.673628 0.972591 0.239990 0.057 Uiso 1 1 calc R .
C19 C 0.7486(4) 0.9585(7) 0.1620(3) 0.0460(13) Uani 1 1 d . .
C20 C 0.8530(5) 0.9801(7) 0.1887(3) 0.0503(14) Uani 1 1 d . .
C21 C 0.8718(5) 1.0348(8) 0.2461(3) 0.0591(16) Uani 1 1 d . .
H21 H 0.817016 1.050999 0.271787 0.071 Uiso 1 1 calc R .
C22 C 0.9690(5) 1.0662(10) 0.2666(3) 0.070(2) Uani 1 1 d . .
H22 H 0.980793 1.101552 0.306410 0.084 Uiso 1 1 calc R .
C23 C 1.0481(6) 1.0463(10) 0.2295(4) 0.083(3) Uani 1 1 d . .
H23 H 1.114872 1.068542 0.243439 0.100 Uiso 1 1 calc R .
C24 C 1.0310(6) 0.9936(10) 0.1715(4) 0.084(3) Uani 1 1 d . .
H24 H 1.086137 0.979993 0.145823 0.101 Uiso 1 1 calc R .
C25 C 0.9342(5) 0.9608(9) 0.1509(4) 0.0693(19) Uani 1 1 d . .
H25 H 0.922842 0.925270 0.111044 0.083 Uiso 1 1 calc R .
C26 C 0.6645(7) 0.7646(9) -0.1168(3) 0.076(2) Uani 1 1 d . .
H26A H 0.696570 0.680680 -0.095791 0.114 Uiso 1 1 calc GR .
H26B H 0.716636 0.829926 -0.132258 0.114 Uiso 1 1 calc GR .
H26C H 0.621679 0.728015 -0.150266 0.114 Uiso 1 1 calc GR .
O7 O 0.1043(7) 0.2123(11) 0.0073(6) 0.155(3) Uani 1 1 d . .
H7A H 0.107664 0.121962 0.015950 0.233 Uiso 1 1 calc GR .
C27 C 0.0585(10) 0.2892(17) 0.0537(7) 0.158(6) Uani 1 1 d . .
H27A H 0.093955 0.267179 0.091960 0.237 Uiso 1 1 calc GR .
H27B H -0.012164 0.258578 0.055786 0.237 Uiso 1 1 calc GR .
H27C H 0.061735 0.395831 0.045784 0.237 Uiso 1 1 calc GR .

loop_
_atom_site_aniso_label
_atom_site_aniso_U_11
_atom_site_aniso_U_22
_atom_site_aniso_U_33
_atom_site_aniso_U_23
_atom_site_aniso_U_13
_atom_site_aniso_U_12
Gd1 0.0762(2) 0.03392(18) 0.02821(17) -0.00392(10) -0.01085(13) 0.01126(13)
O1 0.118(4) 0.066(3) 0.079(4) -0.030(3) -0.043(3) 0.051(3)
O2 0.077(3) 0.0309(19) 0.0293(19) 0.0004(15) -0.0117(18) -0.0016(18)
O3 0.089(4) 0.108(5) 0.102(5) -0.024(4) 0.039(4) -0.027(4)
O4 0.059(2) 0.040(2) 0.0293(18) -0.0019(15) -0.0115(16) 0.0058(17)
O5 0.062(3) 0.064(3) 0.037(2) -0.010(2) -0.0018(18) -0.001(2)
O6 0.083(3) 0.059(3) 0.033(2) -0.0116(19) -0.013(2) 0.031(2)
N1 0.158(7) 0.028(2) 0.026(2) -0.003(2) -0.027(3) 0.011(3)
N2 0.127(6) 0.043(3) 0.035(3) 0.001(2) -0.015(3) -0.005(3)
N3 0.083(4) 0.059(4) 0.047(3) -0.008(3) 0.017(3) -0.015(3)
C1 0.099(5) 0.084(5) 0.062(4) -0.032(4) -0.046(4) 0.049(4)
C2 0.128(7) 0.087(6) 0.112(6) -0.023(5) -0.051(5) 0.025(5)
C3 0.100(6) 0.116(7) 0.098(6) 0.017(5) -0.044(5) 0.034(5)
C4 0.132(7) 0.087(6) 0.113(7) -0.018(5) -0.030(6) 0.020(6)
C5 0.144(7) 0.058(4) 0.085(5) -0.003(4) -0.057(5) 0.020(4)
C6 0.124(6) 0.052(4) 0.060(4) -0.017(3) -0.028(4) -0.004(4)
C7 0.134(6) 0.048(4) 0.045(3) -0.003(3) -0.034(4) 0.012(4)
C8 0.111(6) 0.036(3) 0.020(2) -0.004(2) -0.005(3) -0.008(3)
C9 0.105(6) 0.052(4) 0.035(3) -0.007(3) 0.018(3) -0.021(4)
C10 0.142(9) 0.068(5) 0.092(6) -0.002(5) 0.047(6) -0.029(6)
C11 0.052(3) 0.048(3) 0.054(4) 0.007(3) -0.010(3) -0.008(3)
C12 0.046(3) 0.066(4) 0.085(5) 0.018(4) -0.006(3) -0.012(3)
C13 0.059(4) 0.107(6) 0.050(4) 0.011(4) 0.006(3) -0.006(4)
C14 0.063(4) 0.125(8) 0.041(4) -0.016(4) 0.001(3) -0.009(4)
C15 0.050(3) 0.102(6) 0.038(3) -0.013(3) -0.004(3) -0.016(4)
C16 0.050(3) 0.055(3) 0.029(3) 0.010(2) -0.009(2) -0.007(3)
C17 0.054(3) 0.038(3) 0.030(3) 0.002(2) -0.008(2) -0.005(2)
C18 0.052(3) 0.064(4) 0.026(3) 0.004(2) -0.007(2) -0.006(3)
C19 0.053(3) 0.044(3) 0.040(3) -0.001(2) -0.004(2) -0.003(3)
C20 0.054(3) 0.049(3) 0.048(3) -0.006(3) -0.003(3) 0.002(3)
C21 0.050(3) 0.079(5) 0.048(3) -0.005(3) -0.006(3) 0.000(3)
C22 0.056(4) 0.090(5) 0.064(4) -0.018(4) -0.012(3) -0.001(4)
C23 0.049(4) 0.094(6) 0.107(7) -0.038(5) -0.009(4) 0.004(4)
C24 0.055(4) 0.093(6) 0.104(6) -0.034(5) 0.010(4) 0.002(4)
C25 0.060(4) 0.076(5) 0.072(5) -0.022(4) 0.004(3) 0.001(4)
C26 0.116(6) 0.066(5) 0.045(4) -0.002(3) 0.002(4) 0.033(4)
O7 0.117(6) 0.121(7) 0.228(11) -0.039(7) 0.011(7) 0.006(6)
C27 0.135(11) 0.136(12) 0.208(16) -0.040(11) 0.082(11) -0.015(9)

loop_
_atom_type_symbol
_atom_type_description
_atom_type_scat_dispersion_real
_atom_type_scat_dispersion_imag
_atom_type_scat_source
C C 0.0033 0.0016 'International Tables Vol C Tables 4.2.6.8 and 6.1.1.4'
H H 0.0000 0.0000 'International Tables Vol C Tables 4.2.6.8 and 6.1.1.4'
N N 0.0061 0.0033 'International Tables Vol C Tables 4.2.6.8 and 6.1.1.4'
O O 0.0106 0.0060 'International Tables Vol C Tables 4.2.6.8 and 6.1.1.4'
Gd Gd -0.1653 3.9035 'International Tables Vol C Tables 4.2.6.8 and 6.1.1.4'

loop_
_geom_angle_atom_site_label_1
_geom_angle_atom_site_label_2
_geom_angle_atom_site_label_3
_geom_angle
_geom_angle_site_symmetry_1
_geom_angle_site_symmetry_3
O1 Gd1 Gd1 151.58(12) . 3_675
O1 Gd1 O2 127.56(18) . .
O1 Gd1 O2 149.2(2) . 3_675
O1 Gd1 O4 125.05(18) . .
O1 Gd1 O5 74.78(17) . .
O1 Gd1 O6 81.55(16) . .
O1 Gd1 N1 72.9(3) . .
O1 Gd1 N3 91.0(2) . 3_675
O2 Gd1 Gd1 33.19(8) . 3_675
O2 Gd1 Gd1 33.84(10) 3_675 3_675
O2 Gd1 O2 67.03(15) 3_675 .
O2 Gd1 O6 77.16(13) 3_675 .
O2 Gd1 O6 74.32(14) . .
O2 Gd1 N1 62.79(18) . .
O2 Gd1 N1 129.7(2) 3_675 .
O2 Gd1 N3 62.71(18) 3_675 3_675
O2 Gd1 N3 126.08(17) . 3_675
O4 Gd1 Gd1 76.11(9) . 3_675
O4 Gd1 O2 83.50(13) . 3_675
O4 Gd1 O2 73.40(13) . .
O4 Gd1 O6 146.85(14) . .
O4 Gd1 N1 79.12(16) . .
O4 Gd1 N3 117.47(15) . 3_675
O5 Gd1 Gd1 133.41(11) . 3_675
O5 Gd1 O2 108.88(15) . 3_675
O5 Gd1 O2 144.89(14) . .
O5 Gd1 O4 71.49(14) . .
O5 Gd1 O6 140.40(16) . .
O5 Gd1 N1 109.51(17) . .
O5 Gd1 N3 72.45(18) . 3_675
O6 Gd1 Gd1 72.81(10) . 3_675
O6 Gd1 N1 92.79(16) . .
O6 Gd1 N3 76.77(18) . 3_675
N1 Gd1 Gd1 95.91(17) . 3_675
N1 Gd1 N3 162.1(2) . 3_675
N3 Gd1 Gd1 94.80(15) 3_675 3_675
C1 O1 Gd1 125.8(5) . .
Gd1 O2 Gd1 112.97(15) 3_675 .
C8 O2 Gd1 119.0(4) . .
C8 O2 Gd1 125.3(4) . 3_675
N3 O3 H3 96(9) . .
C17 O4 Gd1 135.3(4) . .
C19 O5 Gd1 139.4(4) . .
Gd1 O6 H6 113.4 . .
C26 O6 Gd1 133.1(4) . .
C26 O6 H6 113.4 . .
N2 N1 Gd1 119.2(4) . .
C7 N1 Gd1 129.2(7) . .
C7 N1 N2 111.6(7) . .
C8 N2 N1 111.2(6) . .
O3 N3 Gd1 127.9(5) . 3_675
C9 N3 Gd1 118.6(5) . 3_675
C9 N3 O3 113.1(6) . .
C2 C1 O1 111.8(10) . .
C6 C1 O1 123.7(7) . .
C6 C1 C2 124.5(9) . .
C1 C2 H2 123.3 . .
C1 C2 C3 113.3(11) . .
C3 C2 H2 123.3 . .
C2 C3 H3A 119.5 . .
C4 C3 C2 120.9(10) . .
C4 C3 H3A 119.5 . .
C3 C4 H4 119.3 . .
C5 C4 C3 121.4(12) . .
C5 C4 H4 119.3 . .
C4 C5 H5 118.3 . .
C4 C5 C6 123.5(12) . .
C6 C5 H5 118.3 . .
C1 C6 C5 115.6(9) . .
C7 C6 C1 125.3(8) . .
C7 C6 C5 119.0(10) . .
N1 C7 C6 126.6(9) . .
N1 C7 H7 116.7 . .
C6 C7 H7 116.7 . .
O2 C8 C9 118.4(6) . .
N2 C8 O2 125.3(7) . .
N2 C8 C9 116.4(7) . .
N3 C9 C8 114.2(6) . .
N3 C9 C10 124.4(8) . .
C8 C9 C10 121.3(8) . .
C9 C10 H10A 109.5 . .
C9 C10 H10B 109.5 . .
C9 C10 H10C 109.5 . .
H10A C10 H10B 109.5 . .
H10A C10 H10C 109.5 . .
H10B C10 H10C 109.5 . .
C12 C11 H11 120.1 . .
C12 C11 C16 119.9(6) . .
C16 C11 H11 120.1 . .
C11 C12 H12 119.8 . .
C13 C12 C11 120.4(6) . .
C13 C12 H12 119.8 . .
C12 C13 H13 119.9 . .
C12 C13 C14 120.2(7) . .
C14 C13 H13 119.9 . .
C13 C14 H14 120.1 . .
C15 C14 C13 119.8(7) . .
C15 C14 H14 120.1 . .
C14 C15 H15 119.8 . .
C14 C15 C16 120.4(6) . .
C16 C15 H15 119.8 . .
C11 C16 C17 119.0(5) . .
C15 C16 C11 119.2(6) . .
C15 C16 C17 121.8(5) . .
O4 C17 C16 115.6(5) . .
O4 C17 C18 124.5(5) . .
C18 C17 C16 119.9(5) . .
C17 C18 H18 117.9 . .
C17 C18 C19 124.2(5) . .
C19 C18 H18 117.9 . .
O5 C19 C18 122.5(5) . .
O5 C19 C20 116.2(5) . .
C18 C19 C20 121.2(5) . .
C21 C20 C19 123.3(6) . .
C21 C20 C25 118.7(6) . .
C25 C20 C19 117.6(6) . .
C20 C21 H21 119.5 . .
C22 C21 C20 121.1(6) . .
C22 C21 H21 119.5 . .
C21 C22 H22 120.0 . .
C23 C22 C21 119.9(7) . .
C23 C22 H22 120.0 . .
C22 C23 H23 120.0 . .
C22 C23 C24 120.1(7) . .
C24 C23 H23 120.0 . .
C23 C24 H24 119.8 . .
C25 C24 C23 120.4(7) . .
C25 C24 H24 119.8 . .
C20 C25 H25 120.1 . .
C24 C25 C20 119.9(7) . .
C24 C25 H25 120.1 . .
O6 C26 H26A 109.5 . .
O6 C26 H26B 109.5 . .
O6 C26 H26C 109.5 . .
H26A C26 H26B 109.5 . .
H26A C26 H26C 109.5 . .
H26B C26 H26C 109.5 . .
C27 O7 H7A 109.5 . .
O7 C27 H27A 109.5 . .
O7 C27 H27B 109.5 . .
O7 C27 H27C 109.5 . .
H27A C27 H27B 109.5 . .
H27A C27 H27C 109.5 . .
H27B C27 H27C 109.5 . .

loop_
_geom_bond_atom_site_label_1
_geom_bond_atom_site_label_2
_geom_bond_distance
_geom_bond_site_symmetry_2
Gd1 Gd1 3.9874(9) 3_675
Gd1 O1 2.264(5) .
Gd1 O2 2.371(4) 3_675
Gd1 O2 2.412(4) .
Gd1 O4 2.345(4) .
Gd1 O5 2.322(4) .
Gd1 O6 2.439(4) .
Gd1 N1 2.523(7) .
Gd1 N3 2.655(6) 3_675
O1 C1 1.452(11) .
O2 C8 1.321(7) .
O3 H3 0.851(10) .
O3 N3 1.391(9) .
O4 C17 1.295(6) .
O5 C19 1.264(7) .
O6 H6 0.9500 .
O6 C26 1.394(8) .
N1 N2 1.398(10) .
N1 C7 1.296(9) .
N2 C8 1.293(9) .
N3 C9 1.274(9) .
C1 C2 1.429(12) .
C1 C6 1.370(13) .
C2 H2 0.9500 .
C2 C3 1.487(15) .
C3 H3A 0.9500 .
C3 C4 1.344(16) .
C4 H4 0.9500 .
C4 C5 1.316(14) .
C5 H5 0.9500 .
C5 C6 1.429(12) .
C6 C7 1.332(12) .
C7 H7 0.9500 .
C8 C9 1.470(11) .
C9 C10 1.489(10) .
C10 H10A 0.9800 .
C10 H10B 0.9800 .
C10 H10C 0.9800 .
C11 H11 0.9500 .
C11 C12 1.387(10) .
C11 C16 1.400(8) .
C12 H12 0.9500 .
C12 C13 1.380(11) .
C13 H13 0.9500 .
C13 C14 1.390(11) .
C14 H14 0.9500 .
C14 C15 1.384(10) .
C15 H15 0.9500 .
C15 C16 1.397(9) .
C16 C17 1.476(8) .
C17 C18 1.386(8) .
C18 H18 0.9500 .
C18 C19 1.405(8) .
C19 C20 1.501(8) .
C20 C21 1.384(9) .
C20 C25 1.399(9) .
C21 H21 0.9500 .
C21 C22 1.383(9) .
C22 H22 0.9500 .
C22 C23 1.367(11) .
C23 H23 0.9500 .
C23 C24 1.387(12) .
C24 H24 0.9500 .
C24 C25 1.381(10) .
C25 H25 0.9500 .
C26 H26A 0.9800 .
C26 H26B 0.9800 .
C26 H26C 0.9800 .
O7 H7A 0.8400 .
O7 C27 1.399(14) .
C27 H27A 0.9800 .
C27 H27B 0.9800 .
C27 H27C 0.9800 .

loop_
_geom_hbond_atom_site_label_D
_geom_hbond_atom_site_label_H
_geom_hbond_atom_site_label_A
_geom_hbond_distance_DH
_geom_hbond_distance_HA
_geom_hbond_distance_DA
_geom_hbond_angle_DHA
_geom_hbond_site_symmetry_A
_geom_hbond_publ_flag
O6 H6 O4 0.95 1.84 2.744(5) 157.4 3_675 yes
O7 H7A O3 0.84 1.69 2.502(13) 161.6 1_545 yes
O7 H7A N3 0.84 2.57 3.213(12) 134.7 1_545 yes

loop_
_geom_torsion_atom_site_label_1
_geom_torsion_atom_site_label_2
_geom_torsion_atom_site_label_3
_geom_torsion_atom_site_label_4
_geom_torsion
_geom_torsion_site_symmetry_1
Gd1 O1 C1 C2 -131.5(6) .
Gd1 O1 C1 C6 48.1(9) .
Gd1 O2 C8 N2 -176.1(4) 3_675
Gd1 O2 C8 N2 -16.3(7) .
Gd1 O2 C8 C9 3.3(6) 3_675
Gd1 O2 C8 C9 163.2(4) .
Gd1 O4 C17 C16 -165.3(4) .
Gd1 O4 C17 C18 14.6(9) .
Gd1 O5 C19 C18 -4.5(10) .
Gd1 O5 C19 C20 178.0(4) .
Gd1 N1 N2 C8 9.4(6) .
Gd1 N1 C7 C6 5.9(11) .
Gd1 N3 C9 C8 9.9(7) 3_675
Gd1 N3 C9 C10 -172.0(6) 3_675
O1 C1 C2 C3 -173.6(8) .
O1 C1 C6 C5 174.0(7) .
O1 C1 C6 C7 -8.9(12) .
O2 C8 C9 N3 -8.9(8) .
O2 C8 C9 C10 172.8(6) .
O3 N3 C9 C8 -177.2(5) .
O3 N3 C9 C10 1.0(10) .
O4 C17 C18 C19 2.6(10) .
O5 C19 C20 C21 166.3(6) .
O5 C19 C20 C25 -5.7(9) .
N1 N2 C8 O2 4.1(8) .
N1 N2 C8 C9 -175.4(5) .
N2 N1 C7 C6 -173.1(7) .
N2 C8 C9 N3 170.6(5) .
N2 C8 C9 C10 -7.7(9) .
C1 C2 C3 C4 -7.1(15) .
C1 C6 C7 N1 -18.0(13) .
C2 C1 C6 C5 -6.5(12) .
C2 C1 C6 C7 170.6(8) .
C2 C3 C4 C5 7.8(18) .
C3 C4 C5 C6 -7.4(17) .
C4 C5 C6 C1 6.5(14) .
C4 C5 C6 C7 -170.8(10) .
C5 C6 C7 N1 158.9(8) .
C6 C1 C2 C3 6.8(13) .
C7 N1 N2 C8 -171.5(5) .
C11 C12 C13 C14 0.8(12) .
C11 C16 C17 O4 38.7(7) .
C11 C16 C17 C18 -141.2(6) .
C12 C11 C16 C15 -3.5(9) .
C12 C11 C16 C17 178.5(6) .
C12 C13 C14 C15 -2.0(13) .
C13 C14 C15 C16 0.4(12) .
C14 C15 C16 C11 2.3(11) .
C14 C15 C16 C17 -179.8(7) .
C15 C16 C17 O4 -139.3(6) .
C15 C16 C17 C18 40.8(9) .
C16 C11 C12 C13 1.9(10) .
C16 C17 C18 C19 -177.5(6) .
C17 C18 C19 O5 -7.7(10) .
C17 C18 C19 C20 169.7(6) .
C18 C19 C20 C21 -11.2(10) .
C18 C19 C20 C25 176.7(6) .
C19 C20 C21 C22 -173.7(7) .
C19 C20 C25 C24 173.6(7) .
C20 C21 C22 C23 1.4(13) .
C21 C20 C25 C24 1.2(12) .
C21 C22 C23 C24 -0.5(14) .
C22 C23 C24 C25 -0.1(15) .
C23 C24 C25 C20 -0.3(14) .
C25 C20 C21 C22 -1.8(11) .
